data_1537892
loop_
_publ_author_name
'de Vries, A.B.'
'Jellinek, F.'

_publ_section_title
;
 A structural study of vanadium sulfides
;
_journal_name_full 'Revue de Chimie Minerale'
_journal_page_first 624
_journal_page_last 636
_journal_volume 11
_journal_year 1974
_chemical_formula_sum 'S8 V5'
_chemical_name_systematic 'V5 S8'
_space_group_IT_number 12
_symmetry_space_group_name_Hall '-C 2y (x-1/2*z,y,1/2*z)'
_symmetry_space_group_name_H-M 'C 1 2/m 1 (a,b,a+2*c)'
_cell_angle_alpha 90
_cell_angle_beta 135
_cell_angle_gamma 90
_cell_formula_units_Z 4
_cell_length_a 11.3
_cell_length_b 6.6
_cell_length_c 8.1
_cell_volume 427.162
_citation_journal_id_ASTM RVCMA8
_cod_data_source_file deVries_RVCMA8_1974_1812.cif
_cod_data_source_block S8V5
_cod_original_cell_volume 427.1618
_cod_database_code 1537892

loop_
_symmetry_equiv_pos_as_xyz
x,y,z
-x,y,-z
-x,-y,-z
x,-y,z
x+1/2,y,z+1/2
-x+1/2,y,-z+1/2
-x+1/2,-y,-z+1/2
x+1/2,-y,z+1/2
x+1/2,y+1/2,z
-x+1/2,y+1/2,-z
-x+1/2,-y+1/2,-z
x+1/2,-y+1/2,z
x,y+1/2,z+1/2
-x,y+1/2,-z+1/2
-x,-y+1/2,-z+1/2
x,-y+1/2,z+1/2

loop_
_atom_site_label
_atom_site_type_symbol
_atom_site_fract_x
_atom_site_fract_y
_atom_site_fract_z
_atom_site_occupancy
_atom_site_U_iso_or_equiv
V3 V 0.518 0 0.242 1 0.0
V1 V 0 0 0 1 0.0
S3 S 0.422 0.244 0.128 1 0.0
V2 V 0.25 0.283 0.25 1 0.0
S1 S 0.154 0 0.14 1 0.0
S2 S 0.661 0 0.112 1 0.0
